data_7127404
loop_
_publ_author_name
'Feng, Xin'
'Chen, Yating'
'Lei, Yunxiang'
'Zhou, Yunbing'
'Gao, Wenxia'
'Liu, Miaochang'
'Huang, Xiaobo'
'Wu, Huayue'

_publ_section_title
;
 Multifunctional properties of a star-shaped
 triphenylamine-benzene-1,3,5-tricarbohydrazide fluorescent molecule
 containing multiple flexible chains.
;
_journal_issue 88
_journal_name_full 'Chemical communications (Cambridge, England)'
_journal_page_first 13638
_journal_page_last 13641
_journal_paper_doi 10.1039/d0cc05538g
_journal_volume 56
_journal_year 2020
_chemical_formula_sum 'C68 H57 N9 O4 S'
_chemical_formula_weight 1096.28
_space_group_crystal_system triclinic
_space_group_IT_number 2
_space_group_name_Hall '-P 1'
_space_group_name_H-M_alt 'P -1'
_atom_sites_solution_hydrogens geom
_audit_creation_method SHELXL-2013
_audit_update_record
;
2020-07-31 deposited with the CCDC.	2020-10-09 downloaded from the CCDC.
;
_cell_angle_alpha 100.612(2)
_cell_angle_beta 93.221(2)
_cell_angle_gamma 90.152(2)
_cell_formula_units_Z 2
_cell_length_a 8.9409(8)
_cell_length_b 16.6725(15)
_cell_length_c 20.1342(18)
_cell_measurement_reflns_used 5756
_cell_measurement_temperature 293(2)
_cell_measurement_theta_max 53.961
_cell_measurement_theta_min 4.969
_cell_volume 2945.1(5)
_computing_cell_refinement 'Bruker SAINT'
_computing_data_collection 'Bruker APEX2'
_computing_data_reduction 'Bruker SAINT'
_computing_molecular_graphics 'Bruker SHELXTL'
_computing_publication_material 'Bruker SHELXTL'
_computing_structure_refinement 'SHELXL-2013 (Sheldrick, 2013)'
_computing_structure_solution 'SHELXS-97 (Sheldrick 2008)'
_diffrn_ambient_temperature 293(2)
_diffrn_measured_fraction_theta_full 0.967
_diffrn_measured_fraction_theta_max 0.994
_diffrn_measurement_device_type 'Bruker APEX-II CCD'
_diffrn_measurement_method '\f and \w scans'
_diffrn_radiation_type MoK\a
_diffrn_radiation_wavelength 0.71073
_diffrn_reflns_av_R_equivalents 0.0811
_diffrn_reflns_av_unetI/netI 0.0934
_diffrn_reflns_Laue_measured_fraction_full 0.967
_diffrn_reflns_Laue_measured_fraction_max 0.994
_diffrn_reflns_limit_h_max 10
_diffrn_reflns_limit_h_min -10
_diffrn_reflns_limit_k_max 19
_diffrn_reflns_limit_k_min -19
_diffrn_reflns_limit_l_max 23
_diffrn_reflns_limit_l_min -23
_diffrn_reflns_number 35801
_diffrn_reflns_point_group_measured_fraction_full 0.967
_diffrn_reflns_point_group_measured_fraction_max 0.994
_diffrn_reflns_theta_full 25.242
_diffrn_reflns_theta_max 25.000
_diffrn_reflns_theta_min 2.282
_exptl_absorpt_coefficient_mu 0.112
_exptl_absorpt_correction_T_max 0.7456
_exptl_absorpt_correction_T_min 0.6719
_exptl_absorpt_correction_type multi-scan
_exptl_absorpt_process_details sadabs
_exptl_crystal_colour green
_exptl_crystal_density_diffrn 1.236
_exptl_crystal_description prismatic
_exptl_crystal_F_000 1152
_exptl_crystal_size_max 0.150
_exptl_crystal_size_mid 0.100
_exptl_crystal_size_min 0.060
_refine_diff_density_max 0.774
_refine_diff_density_min -0.216
_refine_diff_density_rms 0.062
_refine_ls_extinction_coef 0.0102(13)
_refine_ls_extinction_expression Fc^*^=kFc[1+0.001xFc^2^\l^3^/sin(2\q)]^-1/4^
_refine_ls_extinction_method SHELXL
_refine_ls_goodness_of_fit_ref 1.044
_refine_ls_hydrogen_treatment constr
_refine_ls_matrix_type full
_refine_ls_number_parameters 742
_refine_ls_number_reflns 10315
_refine_ls_number_restraints 0
_refine_ls_restrained_S_all 1.044
_refine_ls_R_factor_all 0.1650
_refine_ls_R_factor_gt 0.0870
_refine_ls_shift/su_max 0.000
_refine_ls_shift/su_mean 0.000
_refine_ls_structure_factor_coef Fsqd
_refine_ls_weighting_details 'w=1/[\s^2^(Fo^2^)+(0.1020P)^2^+2.4987P] where P=(Fo^2^+2Fc^2^)/3'
_refine_ls_weighting_scheme calc
_refine_ls_wR_factor_gt 0.2001
_refine_ls_wR_factor_ref 0.2535
_reflns_Friedel_coverage 0.000
_reflns_number_gt 5553
_reflns_number_total 10315
_reflns_threshold_expression 'I > 2\s(I)'
_cod_data_source_file d0cc05538g2.cif
_cod_data_source_block mo_dd19234_0m
_cod_depositor_comments 'Adding full bibliography for 7127404--7127405.cif.'
_cod_database_code 7127404
_shelx_space_group_comment
; 
The symmetry employed for this shelxl refinement is uniquely defined 
by the following loop, which should always be used as a source of 
symmetry information in preference to the above space-group names. 
They are only intended as comments. 
;
_shelx_estimated_absorpt_t_min 0.983
_shelx_estimated_absorpt_t_max 0.993
_shelxl_version_number 2013-4

loop_
_space_group_symop_operation_xyz
'x, y, z'
'-x, -y, -z'

loop_
_atom_site_label
_atom_site_type_symbol
_atom_site_fract_x
_atom_site_fract_y
_atom_site_fract_z
_atom_site_U_iso_or_equiv
_atom_site_adp_type
_atom_site_occupancy
_atom_site_site_symmetry_order
_atom_site_calc_flag
_atom_site_refinement_flags_posn
_atom_site_refinement_flags_adp
_atom_site_refinement_flags_occupancy
_atom_site_disorder_assembly
_atom_site_disorder_group
S1 S 0.44970(14) 0.55298(9) 0.30261(6) 0.0587(4) Uani 1 1 d . . . . .
O4 O 0.2926(4) 0.5398(3) 0.27330(18) 0.0741(11) Uani 1 1 d . . . . .
C67 C 0.5286(7) 0.6236(4) 0.2587(3) 0.091(2) Uani 1 1 d . . . . .
H67A H 0.5112 0.6049 0.2109 0.137 Uiso 1 1 calc R U . . .
H67B H 0.6345 0.6284 0.2698 0.137 Uiso 1 1 calc R U . . .
H67C H 0.4831 0.6758 0.2715 0.137 Uiso 1 1 calc R U . . .
C68 C 0.5513(7) 0.4676(4) 0.2673(3) 0.0822(19) Uani 1 1 d . . . . .
H68A H 0.5222 0.4214 0.2861 0.123 Uiso 1 1 calc R U . . .
H68B H 0.6564 0.4785 0.2773 0.123 Uiso 1 1 calc R U . . .
H68C H 0.5309 0.4561 0.2191 0.123 Uiso 1 1 calc R U . . .
O1 O -0.1914(3) 0.6091(2) 0.37964(14) 0.0529(9) Uani 1 1 d . . . . .
O2 O 0.0364(4) 0.6943(2) 0.62710(15) 0.0591(10) Uani 1 1 d . . . . .
O3 O 0.4082(4) 0.4037(2) 0.39404(15) 0.0543(9) Uani 1 1 d . . . . .
N1 N -0.0034(4) 0.5800(2) 0.30783(16) 0.0451(10) Uani 1 1 d . . . . .
H1 H 0.0868 0.5628 0.3034 0.054 Uiso 1 1 calc R U . . .
N2 N -0.0838(4) 0.5996(2) 0.25255(17) 0.0462(10) Uani 1 1 d . . . . .
N3 N -0.2457(4) 0.6532(3) -0.05325(19) 0.0607(12) Uani 1 1 d . . . . .
N4 N 0.2898(4) 0.6816(2) 0.63136(16) 0.0430(9) Uani 1 1 d . . . . .
H4 H 0.3644 0.6548 0.6138 0.052 Uiso 1 1 calc R U . . .
N5 N 0.3150(4) 0.7422(2) 0.68775(17) 0.0433(9) Uani 1 1 d . . . . .
N6 N 0.6712(6) 1.0057(3) 0.9209(2) 0.0719(14) Uani 1 1 d . . . . .
N7 N 0.3826(4) 0.3784(2) 0.49890(18) 0.0451(10) Uani 1 1 d . . . . .
H7 H 0.3333 0.3866 0.5350 0.054 Uiso 1 1 calc R U . . .
N8 N 0.4973(4) 0.3234(2) 0.49124(19) 0.0480(10) Uani 1 1 d . . . . .
N9 N 1.0890(6) 0.1244(3) 0.5470(3) 0.0849(16) Uani 1 1 d . . . . .
C1 C -0.0628(5) 0.5873(3) 0.3684(2) 0.0420(11) Uani 1 1 d . . . . .
C2 C 0.0452(5) 0.5679(3) 0.42260(19) 0.0377(10) Uani 1 1 d . . . . .
C3 C 0.1464(5) 0.5046(3) 0.4114(2) 0.0391(11) Uani 1 1 d . . . . .
H3 H 0.1494 0.4728 0.3684 0.047 Uiso 1 1 calc R U . . .
C4 C 0.2432(4) 0.4881(3) 0.46329(19) 0.0344(10) Uani 1 1 d . . . . .
C5 C 0.2458(5) 0.5390(3) 0.52571(19) 0.0355(10) Uani 1 1 d . . . . .
H5 H 0.3137 0.5297 0.5601 0.043 Uiso 1 1 calc R U . . .
C6 C 0.1476(5) 0.6040(3) 0.53767(19) 0.0357(10) Uani 1 1 d . . . . .
C7 C 0.0448(5) 0.6166(3) 0.48671(19) 0.0375(10) Uani 1 1 d . . . . .
H7A H -0.0251 0.6579 0.4954 0.045 Uiso 1 1 calc R U . . .
C8 C 0.1508(5) 0.6637(3) 0.6035(2) 0.0405(11) Uani 1 1 d . . . . .
C9 C 0.3495(5) 0.4192(3) 0.4482(2) 0.0405(11) Uani 1 1 d . . . . .
C10 C -0.0093(5) 0.5930(3) 0.1996(2) 0.0516(13) Uani 1 1 d . . . . .
H10 H 0.0892 0.5754 0.2019 0.062 Uiso 1 1 calc R U . . .
C11 C -0.0708(5) 0.6119(3) 0.1359(2) 0.0464(12) Uani 1 1 d . . . . .
C12 C -0.2094(5) 0.6475(3) 0.1295(2) 0.0525(13) Uani 1 1 d . . . . .
H12 H -0.2644 0.6624 0.1676 0.063 Uiso 1 1 calc R U . . .
C13 C -0.2675(5) 0.6613(3) 0.0676(2) 0.0534(13) Uani 1 1 d . . . . .
H13 H -0.3617 0.6842 0.0643 0.064 Uiso 1 1 calc R U . . .
C14 C -0.1857(5) 0.6410(3) 0.0102(2) 0.0485(12) Uani 1 1 d . . . . .
C15 C -0.0457(6) 0.6085(3) 0.0169(2) 0.0563(14) Uani 1 1 d . . . . .
H15 H 0.0116 0.5961 -0.0207 0.068 Uiso 1 1 calc R U . . .
C16 C 0.0113(6) 0.5941(3) 0.0789(2) 0.0561(14) Uani 1 1 d . . . . .
H16 H 0.1062 0.5720 0.0823 0.067 Uiso 1 1 calc R U . . .
C17 C -0.4005(5) 0.6415(3) -0.0712(2) 0.0497(13) Uani 1 1 d . . . . .
C18 C -0.4794(6) 0.5754(3) -0.0566(3) 0.0620(15) Uani 1 1 d . . . . .
H18 H -0.4298 0.5381 -0.0344 0.074 Uiso 1 1 calc R U . . .
C19 C -0.6288(6) 0.5645(3) -0.0746(3) 0.0629(15) Uani 1 1 d . . . . .
H19 H -0.6807 0.5209 -0.0635 0.075 Uiso 1 1 calc R U . . .
C20 C -0.7026(6) 0.6179(4) -0.1090(3) 0.0607(14) Uani 1 1 d . . . . .
H20 H -0.8040 0.6101 -0.1217 0.073 Uiso 1 1 calc R U . . .
C21 C -0.6262(6) 0.6828(4) -0.1246(3) 0.0622(14) Uani 1 1 d . . . . .
H21 H -0.6755 0.7188 -0.1482 0.075 Uiso 1 1 calc R U . . .
C22 C -0.4763(6) 0.6946(3) -0.1052(2) 0.0546(13) Uani 1 1 d . . . . .
H22 H -0.4256 0.7392 -0.1154 0.066 Uiso 1 1 calc R U . . .
C23 C -0.1514(5) 0.6764(3) -0.1017(2) 0.0476(12) Uani 1 1 d . . . . .
C24 C -0.1584(6) 0.6334(4) -0.1668(2) 0.0600(14) Uani 1 1 d . . . . .
H24 H -0.2201 0.5874 -0.1788 0.072 Uiso 1 1 calc R U . . .
C25 C -0.0733(6) 0.6588(4) -0.2145(3) 0.0698(17) Uani 1 1 d . . . . .
H25 H -0.0795 0.6302 -0.2588 0.084 Uiso 1 1 calc R U . . .
C26 C 0.0194(6) 0.7251(4) -0.1974(3) 0.0665(16) Uani 1 1 d . . . . .
H26 H 0.0760 0.7419 -0.2298 0.080 Uiso 1 1 calc R U . . .
C27 C 0.0288(6) 0.7669(3) -0.1322(3) 0.0597(14) Uani 1 1 d . . . . .
H27 H 0.0929 0.8119 -0.1203 0.072 Uiso 1 1 calc R U . . .
C28 C -0.0563(6) 0.7429(3) -0.0839(2) 0.0548(13) Uani 1 1 d . . . . .
H28 H -0.0492 0.7715 -0.0396 0.066 Uiso 1 1 calc R U . . .
C29 C 0.4522(5) 0.7575(3) 0.7049(2) 0.0464(12) Uani 1 1 d . . . . .
H29 H 0.5235 0.7266 0.6801 0.056 Uiso 1 1 calc R U . . .
C30 C 0.5044(5) 0.8207(3) 0.7613(2) 0.0443(11) Uani 1 1 d . . . . .
C31 C 0.6541(6) 0.8257(3) 0.7821(2) 0.0530(13) Uani 1 1 d . . . . .
H31 H 0.7194 0.7877 0.7602 0.064 Uiso 1 1 calc R U . . .
C32 C 0.7096(6) 0.8853(3) 0.8343(3) 0.0637(15) Uani 1 1 d . . . . .
H32 H 0.8110 0.8870 0.8477 0.076 Uiso 1 1 calc R U . . .
C33 C 0.6144(6) 0.9425(3) 0.8666(3) 0.0583(14) Uani 1 1 d . . . . .
C34 C 0.4637(6) 0.9386(3) 0.8469(3) 0.0658(15) Uani 1 1 d . . . . .
H34 H 0.3990 0.9769 0.8689 0.079 Uiso 1 1 calc R U . . .
C35 C 0.4081(6) 0.8780(3) 0.7946(2) 0.0590(14) Uani 1 1 d . . . . .
H35 H 0.3064 0.8757 0.7817 0.071 Uiso 1 1 calc R U . . .
C36 C 0.6882(7) 1.0846(4) 0.9049(3) 0.0739(17) Uani 1 1 d . . . . .
C37 C 0.6791(8) 1.1541(4) 0.9535(4) 0.093(2) Uani 1 1 d . . . . .
H37 H 0.6631 1.1499 0.9980 0.111 Uiso 1 1 calc R U . . .
C38 C 0.6940(10) 1.2299(5) 0.9360(5) 0.116(3) Uani 1 1 d . . . . .
H38 H 0.6915 1.2762 0.9697 0.139 Uiso 1 1 calc R U . . .
C39 C 0.7118(12) 1.2393(6) 0.8726(6) 0.141(4) Uani 1 1 d . . . . .
H39 H 0.7163 1.2910 0.8616 0.169 Uiso 1 1 calc R U . . .
C40 C 0.7233(12) 1.1701(6) 0.8237(5) 0.152(4) Uani 1 1 d . . . . .
H40 H 0.7401 1.1748 0.7794 0.182 Uiso 1 1 calc R U . . .
C41 C 0.7100(9) 1.0942(5) 0.8404(4) 0.104(2) Uani 1 1 d . . . . .
H41 H 0.7160 1.0481 0.8068 0.125 Uiso 1 1 calc R U . . .
C42 C 0.7286(7) 0.9819(4) 0.9816(3) 0.0646(15) Uani 1 1 d . . . . .
C43 C 0.6737(8) 0.9119(4) 0.9981(3) 0.0803(18) Uani 1 1 d . . . . .
H43 H 0.5959 0.8831 0.9714 0.096 Uiso 1 1 calc R U . . .
C44 C 0.7334(9) 0.8839(4) 1.0542(3) 0.092(2) Uani 1 1 d . . . . .
H44 H 0.6966 0.8355 1.0643 0.111 Uiso 1 1 calc R U . . .
C45 C 0.8456(9) 0.9259(6) 1.0953(4) 0.099(2) Uani 1 1 d . . . . .
H45 H 0.8871 0.9060 1.1324 0.119 Uiso 1 1 calc R U . . .
C46 C 0.8946(8) 0.9970(6) 1.0806(3) 0.100(2) Uani 1 1 d . . . . .
H46 H 0.9682 1.0272 1.1091 0.119 Uiso 1 1 calc R U . . .
C47 C 0.8378(7) 1.0263(4) 1.0239(3) 0.0810(18) Uani 1 1 d . . . . .
H47 H 0.8733 1.0754 1.0146 0.097 Uiso 1 1 calc R U . . .
C48 C 0.5396(6) 0.2952(3) 0.5441(3) 0.0578(14) Uani 1 1 d . . . . .
H48 H 0.4862 0.3081 0.5830 0.069 Uiso 1 1 calc R U . . .
C49 C 0.6710(6) 0.2429(3) 0.5443(3) 0.0582(14) Uani 1 1 d . . . . .
C50 C 0.7229(6) 0.1962(3) 0.4861(3) 0.0614(14) Uani 1 1 d . . . . .
H50 H 0.6656 0.1921 0.4456 0.074 Uiso 1 1 calc R U . . .
C51 C 0.8573(7) 0.1557(3) 0.4866(3) 0.0696(16) Uani 1 1 d . . . . .
H51 H 0.8876 0.1234 0.4471 0.084 Uiso 1 1 calc R U . . .
C52 C 0.9485(7) 0.1630(4) 0.5465(3) 0.0694(16) Uani 1 1 d . . . . .
C53 C 0.8937(7) 0.2067(4) 0.6053(3) 0.0759(17) Uani 1 1 d . . . . .
H53 H 0.9492 0.2096 0.6462 0.091 Uiso 1 1 calc R U . . .
C54 C 0.7585(7) 0.2460(4) 0.6042(3) 0.0703(16) Uani 1 1 d . . . . .
H54 H 0.7249 0.2753 0.6444 0.084 Uiso 1 1 calc R U . . .
C55 C 1.1754(7) 0.1079(4) 0.4894(3) 0.0791(18) Uani 1 1 d . . . . .
C56 C 1.2617(8) 0.0388(5) 0.4790(4) 0.109(3) Uani 1 1 d . . . . .
H56 H 1.2610 0.0028 0.5092 0.131 Uiso 1 1 calc R U . . .
C57 C 1.3488(10) 0.0232(6) 0.4239(5) 0.130(3) Uani 1 1 d . . . . .
H57 H 1.4067 -0.0235 0.4170 0.156 Uiso 1 1 calc R U . . .
C58 C 1.3511(11) 0.0756(7) 0.3794(5) 0.143(4) Uani 1 1 d . . . . .
H58 H 1.4097 0.0648 0.3422 0.171 Uiso 1 1 calc R U . . .
C59 C 1.2661(11) 0.1441(6) 0.3903(5) 0.135(3) Uani 1 1 d . . . . .
H59 H 1.2664 0.1797 0.3598 0.162 Uiso 1 1 calc R U . . .
C60 C 1.1811(8) 0.1611(5) 0.4448(4) 0.100(2) Uani 1 1 d . . . . .
H60 H 1.1264 0.2090 0.4520 0.120 Uiso 1 1 calc R U . . .
C61 C 1.1556(9) 0.1103(5) 0.6101(4) 0.094(2) Uani 1 1 d . . . . .
C62 C 1.0877(10) 0.0581(5) 0.6443(4) 0.114(3) Uani 1 1 d . . . . .
H62 H 0.9970 0.0330 0.6274 0.137 Uiso 1 1 calc R U . . .
C63 C 1.1546(15) 0.0426(7) 0.7045(5) 0.153(4) Uani 1 1 d . . . . .
H63 H 1.1074 0.0087 0.7290 0.184 Uiso 1 1 calc R U . . .
C64 C 1.2893(17) 0.0773(10) 0.7270(6) 0.175(6) Uani 1 1 d . . . . .
H64 H 1.3354 0.0661 0.7668 0.210 Uiso 1 1 calc R U . . .
C65 C 1.3593(14) 0.1288(9) 0.6922(6) 0.184(5) Uani 1 1 d . . . . .
H65 H 1.4524 0.1518 0.7081 0.221 Uiso 1 1 calc R U . . .
C66 C 1.2920(11) 0.1458(7) 0.6345(5) 0.142(4) Uani 1 1 d . . . . .
H66 H 1.3378 0.1816 0.6113 0.170 Uiso 1 1 calc R U . . .

loop_
_atom_site_aniso_label
_atom_site_aniso_U_11
_atom_site_aniso_U_22
_atom_site_aniso_U_33
_atom_site_aniso_U_23
_atom_site_aniso_U_13
_atom_site_aniso_U_12
S1 0.0428(8) 0.0888(11) 0.0444(7) 0.0121(7) 0.0031(6) 0.0038(7)
O4 0.033(2) 0.128(3) 0.061(2) 0.015(2) 0.0030(16) 0.000(2)
C67 0.064(4) 0.121(6) 0.102(5) 0.055(4) 0.012(4) 0.005(4)
C68 0.076(4) 0.106(5) 0.065(4) 0.013(4) 0.013(3) 0.026(4)
O1 0.038(2) 0.088(3) 0.0346(17) 0.0171(17) 0.0007(14) 0.0131(17)
O2 0.042(2) 0.085(3) 0.0421(19) -0.0104(18) 0.0031(15) 0.0112(18)
O3 0.059(2) 0.069(2) 0.0373(18) 0.0111(16) 0.0132(16) 0.0218(17)
N1 0.034(2) 0.073(3) 0.030(2) 0.0148(19) -0.0020(16) 0.0103(19)
N2 0.039(2) 0.072(3) 0.030(2) 0.0171(19) -0.0018(17) 0.0024(19)
N3 0.044(3) 0.105(4) 0.039(2) 0.035(2) -0.0106(18) -0.014(2)
N4 0.038(2) 0.054(2) 0.0307(19) -0.0059(18) -0.0026(16) 0.0046(18)
N5 0.046(2) 0.053(2) 0.0270(19) -0.0005(17) -0.0032(16) -0.0021(18)
N6 0.088(4) 0.057(3) 0.061(3) -0.008(2) -0.019(3) -0.011(3)
N7 0.041(2) 0.059(3) 0.036(2) 0.0086(19) 0.0086(17) 0.0151(19)
N8 0.049(2) 0.053(2) 0.043(2) 0.012(2) 0.0027(18) 0.011(2)
N9 0.079(4) 0.110(4) 0.078(3) 0.046(3) 0.013(3) 0.042(3)
C1 0.039(3) 0.057(3) 0.029(2) 0.007(2) -0.003(2) -0.003(2)
C2 0.036(2) 0.050(3) 0.026(2) 0.004(2) -0.0020(18) -0.003(2)
C3 0.039(3) 0.053(3) 0.025(2) 0.006(2) 0.0030(18) 0.000(2)
C4 0.031(2) 0.043(3) 0.029(2) 0.0067(19) 0.0037(17) -0.0001(19)
C5 0.037(2) 0.045(3) 0.024(2) 0.0086(19) -0.0043(17) 0.000(2)
C6 0.035(2) 0.047(3) 0.024(2) 0.0041(19) 0.0019(18) -0.005(2)
C7 0.035(2) 0.048(3) 0.029(2) 0.006(2) 0.0032(18) 0.003(2)
C8 0.042(3) 0.052(3) 0.026(2) 0.007(2) -0.002(2) 0.000(2)
C9 0.040(3) 0.049(3) 0.032(2) 0.007(2) 0.001(2) 0.002(2)
C10 0.041(3) 0.077(4) 0.039(3) 0.018(3) -0.003(2) 0.007(2)
C11 0.037(3) 0.071(3) 0.034(2) 0.017(2) -0.004(2) -0.004(2)
C12 0.047(3) 0.076(4) 0.037(3) 0.019(2) 0.002(2) 0.003(3)
C13 0.041(3) 0.076(4) 0.048(3) 0.025(3) -0.001(2) 0.006(3)
C14 0.043(3) 0.070(3) 0.036(3) 0.021(2) -0.002(2) -0.004(2)
C15 0.048(3) 0.091(4) 0.032(3) 0.017(3) 0.008(2) 0.007(3)
C16 0.045(3) 0.089(4) 0.038(3) 0.021(3) 0.003(2) 0.009(3)
C17 0.049(3) 0.069(3) 0.034(2) 0.022(2) -0.007(2) -0.009(3)
C18 0.052(3) 0.076(4) 0.065(3) 0.037(3) -0.010(3) -0.010(3)
C19 0.056(4) 0.075(4) 0.063(3) 0.028(3) -0.003(3) -0.017(3)
C20 0.038(3) 0.088(4) 0.059(3) 0.024(3) -0.001(2) -0.002(3)
C21 0.050(3) 0.079(4) 0.064(3) 0.030(3) 0.006(3) 0.011(3)
C22 0.053(3) 0.066(3) 0.051(3) 0.026(3) 0.005(2) -0.003(3)
C23 0.042(3) 0.072(3) 0.033(3) 0.019(2) -0.004(2) 0.000(2)
C24 0.047(3) 0.084(4) 0.047(3) 0.008(3) -0.007(2) -0.006(3)
C25 0.053(4) 0.119(5) 0.034(3) 0.005(3) 0.000(2) 0.006(3)
C26 0.047(3) 0.116(5) 0.043(3) 0.031(3) 0.007(2) 0.009(3)
C27 0.047(3) 0.070(4) 0.067(4) 0.024(3) 0.013(3) -0.001(3)
C28 0.050(3) 0.074(4) 0.039(3) 0.008(3) 0.001(2) 0.001(3)
C29 0.047(3) 0.054(3) 0.034(2) -0.001(2) -0.003(2) 0.002(2)
C30 0.049(3) 0.049(3) 0.033(2) 0.003(2) 0.000(2) -0.001(2)
C31 0.049(3) 0.054(3) 0.051(3) 0.000(3) -0.005(2) 0.002(2)
C32 0.053(3) 0.072(4) 0.059(3) -0.002(3) -0.013(3) -0.002(3)
C33 0.052(3) 0.062(3) 0.054(3) -0.003(3) -0.009(3) -0.007(3)
C34 0.065(4) 0.062(4) 0.062(3) -0.010(3) 0.003(3) 0.007(3)
C35 0.048(3) 0.066(4) 0.055(3) -0.008(3) -0.007(2) -0.001(3)
C36 0.067(4) 0.067(4) 0.081(4) 0.002(4) -0.013(3) -0.012(3)
C37 0.107(6) 0.065(5) 0.094(5) -0.016(4) 0.000(4) -0.008(4)
C38 0.138(8) 0.067(5) 0.131(8) -0.003(5) -0.024(6) -0.013(5)
C39 0.207(11) 0.085(6) 0.127(8) 0.030(6) -0.052(7) -0.057(6)
C40 0.228(12) 0.111(7) 0.119(7) 0.048(7) -0.060(7) -0.062(7)
C41 0.140(7) 0.088(6) 0.082(5) 0.017(4) -0.017(5) -0.025(5)
C42 0.072(4) 0.063(4) 0.051(3) -0.007(3) -0.005(3) -0.002(3)
C43 0.097(5) 0.074(4) 0.064(4) 0.001(3) -0.007(3) -0.003(4)
C44 0.123(6) 0.085(5) 0.067(4) 0.009(4) 0.004(4) 0.013(4)
C45 0.093(6) 0.126(7) 0.075(5) 0.013(5) -0.001(4) 0.022(5)
C46 0.077(5) 0.142(7) 0.074(5) 0.011(5) -0.018(4) -0.017(5)
C47 0.069(4) 0.099(5) 0.066(4) -0.001(4) -0.009(3) -0.012(4)
C48 0.065(4) 0.059(3) 0.051(3) 0.015(3) 0.010(3) 0.011(3)
C49 0.064(4) 0.060(3) 0.054(3) 0.019(3) 0.000(3) 0.014(3)
C50 0.064(4) 0.065(4) 0.059(3) 0.020(3) 0.001(3) 0.016(3)
C51 0.083(4) 0.072(4) 0.058(3) 0.022(3) 0.005(3) 0.021(3)
C52 0.075(4) 0.072(4) 0.068(4) 0.029(3) 0.012(3) 0.021(3)
C53 0.076(4) 0.090(4) 0.066(4) 0.026(3) -0.004(3) 0.027(4)
C54 0.073(4) 0.087(4) 0.054(3) 0.020(3) 0.010(3) 0.023(3)
C55 0.080(5) 0.089(5) 0.076(4) 0.031(4) 0.019(3) 0.022(4)
C56 0.099(6) 0.107(6) 0.137(7) 0.050(5) 0.048(5) 0.048(5)
C57 0.117(7) 0.130(7) 0.154(8) 0.039(6) 0.057(6) 0.056(6)
C58 0.136(8) 0.170(9) 0.143(8) 0.067(7) 0.063(7) 0.059(7)
C59 0.140(8) 0.158(8) 0.133(7) 0.080(7) 0.065(6) 0.041(7)
C60 0.102(6) 0.104(5) 0.108(6) 0.046(5) 0.031(5) 0.024(4)
C61 0.081(5) 0.126(6) 0.084(5) 0.046(5) 0.005(4) 0.036(4)
C62 0.142(7) 0.131(7) 0.086(5) 0.059(5) 0.019(5) 0.035(6)
C63 0.166(11) 0.195(11) 0.122(8) 0.090(8) 0.012(8) 0.039(9)
C64 0.168(13) 0.256(16) 0.120(9) 0.090(10) -0.008(8) 0.080(12)
C65 0.147(11) 0.259(15) 0.155(11) 0.073(11) -0.031(8) 0.032(10)
C66 0.112(7) 0.204(10) 0.124(7) 0.083(7) -0.036(6) -0.004(7)

loop_
_atom_type_symbol
_atom_type_description
_atom_type_scat_dispersion_real
_atom_type_scat_dispersion_imag
_atom_type_scat_source
C C 0.0033 0.0016 'International Tables Vol C Tables 4.2.6.8 and 6.1.1.4'
H H 0.0000 0.0000 'International Tables Vol C Tables 4.2.6.8 and 6.1.1.4'
N N 0.0061 0.0033 'International Tables Vol C Tables 4.2.6.8 and 6.1.1.4'
O O 0.0106 0.0060 'International Tables Vol C Tables 4.2.6.8 and 6.1.1.4'
S S 0.1246 0.1234 'International Tables Vol C Tables 4.2.6.8 and 6.1.1.4'

loop_
_geom_angle_atom_site_label_1
_geom_angle_atom_site_label_2
_geom_angle_atom_site_label_3
_geom_angle
_geom_angle_site_symmetry_1
_geom_angle_site_symmetry_3
_geom_angle_publ_flag
O4 S1 C68 106.9(3) . . ?
O4 S1 C67 104.9(3) . . ?
C68 S1 C67 97.6(3) . . ?
S1 C67 H67A 109.5 . . ?
S1 C67 H67B 109.5 . . ?
H67A C67 H67B 109.5 . . ?
S1 C67 H67C 109.5 . . ?
H67A C67 H67C 109.5 . . ?
H67B C67 H67C 109.5 . . ?
S1 C68 H68A 109.5 . . ?
S1 C68 H68B 109.5 . . ?
H68A C68 H68B 109.5 . . ?
S1 C68 H68C 109.5 . . ?
H68A C68 H68C 109.5 . . ?
H68B C68 H68C 109.5 . . ?
C1 N1 N2 121.4(4) . . ?
C1 N1 H1 119.3 . . ?
N2 N1 H1 119.3 . . ?
C10 N2 N1 113.8(4) . . ?
C14 N3 C17 120.9(4) . . ?
C14 N3 C23 120.9(4) . . ?
C17 N3 C23 118.2(4) . . ?
C8 N4 N5 121.2(4) . . ?
C8 N4 H4 119.4 . . ?
N5 N4 H4 119.4 . . ?
C29 N5 N4 114.4(4) . . ?
C36 N6 C42 125.0(5) . . ?
C36 N6 C33 116.3(5) . . ?
C42 N6 C33 117.8(5) . . ?
C9 N7 N8 118.0(4) . . ?
C9 N7 H7 121.0 . . ?
N8 N7 H7 121.0 . . ?
C48 N8 N7 115.8(4) . . ?
C52 N9 C55 122.6(5) . . ?
C52 N9 C61 118.9(5) . . ?
C55 N9 C61 118.0(5) . . ?
O1 C1 N1 124.4(4) . . ?
O1 C1 C2 122.4(4) . . ?
N1 C1 C2 113.2(4) . . ?
C3 C2 C7 118.9(4) . . ?
C3 C2 C1 122.9(4) . . ?
C7 C2 C1 118.2(4) . . ?
C4 C3 C2 121.0(4) . . ?
C4 C3 H3 119.5 . . ?
C2 C3 H3 119.5 . . ?
C5 C4 C3 119.2(4) . . ?
C5 C4 C9 122.0(4) . . ?
C3 C4 C9 118.6(4) . . ?
C4 C5 C6 120.6(4) . . ?
C4 C5 H5 119.7 . . ?
C6 C5 H5 119.7 . . ?
C7 C6 C5 119.5(4) . . ?
C7 C6 C8 117.8(4) . . ?
C5 C6 C8 122.7(4) . . ?
C6 C7 C2 120.5(4) . . ?
C6 C7 H7A 119.7 . . ?
C2 C7 H7A 119.7 . . ?
O2 C8 N4 124.5(4) . . ?
O2 C8 C6 122.0(4) . . ?
N4 C8 C6 113.4(4) . . ?
O3 C9 N7 122.3(4) . . ?
O3 C9 C4 121.5(4) . . ?
N7 C9 C4 116.1(4) . . ?
N2 C10 C11 123.2(4) . . ?
N2 C10 H10 118.4 . . ?
C11 C10 H10 118.4 . . ?
C16 C11 C12 117.9(4) . . ?
C16 C11 C10 119.4(4) . . ?
C12 C11 C10 122.7(4) . . ?
C13 C12 C11 121.2(4) . . ?
C13 C12 H12 119.4 . . ?
C11 C12 H12 119.4 . . ?
C12 C13 C14 120.4(5) . . ?
C12 C13 H13 119.8 . . ?
C14 C13 H13 119.8 . . ?
C15 C14 C13 118.5(4) . . ?
C15 C14 N3 120.9(4) . . ?
C13 C14 N3 120.6(4) . . ?
C14 C15 C16 120.9(4) . . ?
C14 C15 H15 119.6 . . ?
C16 C15 H15 119.6 . . ?
C11 C16 C15 121.1(5) . . ?
C11 C16 H16 119.5 . . ?
C15 C16 H16 119.5 . . ?
C22 C17 C18 118.2(5) . . ?
C22 C17 N3 120.4(4) . . ?
C18 C17 N3 121.4(5) . . ?
C19 C18 C17 120.8(5) . . ?
C19 C18 H18 119.6 . . ?
C17 C18 H18 119.6 . . ?
C18 C19 C20 120.2(5) . . ?
C18 C19 H19 119.9 . . ?
C20 C19 H19 119.9 . . ?
C21 C20 C19 119.7(5) . . ?
C21 C20 H20 120.1 . . ?
C19 C20 H20 120.1 . . ?
C20 C21 C22 120.0(5) . . ?
C20 C21 H21 120.0 . . ?
C22 C21 H21 120.0 . . ?
C17 C22 C21 121.0(5) . . ?
C17 C22 H22 119.5 . . ?
C21 C22 H22 119.5 . . ?
C24 C23 C28 119.8(5) . . ?
C24 C23 N3 119.8(5) . . ?
C28 C23 N3 120.4(4) . . ?
C23 C24 C25 119.6(5) . . ?
C23 C24 H24 120.2 . . ?
C25 C24 H24 120.2 . . ?
C26 C25 C24 120.8(5) . . ?
C26 C25 H25 119.6 . . ?
C24 C25 H25 119.6 . . ?
C25 C26 C27 119.6(5) . . ?
C25 C26 H26 120.2 . . ?
C27 C26 H26 120.2 . . ?
C26 C27 C28 120.5(5) . . ?
C26 C27 H27 119.7 . . ?
C28 C27 H27 119.7 . . ?
C23 C28 C27 119.7(5) . . ?
C23 C28 H28 120.2 . . ?
C27 C28 H28 120.2 . . ?
N5 C29 C30 123.7(4) . . ?
N5 C29 H29 118.2 . . ?
C30 C29 H29 118.2 . . ?
C31 C30 C35 118.4(4) . . ?
C31 C30 C29 119.5(4) . . ?
C35 C30 C29 122.1(4) . . ?
C32 C31 C30 121.8(5) . . ?
C32 C31 H31 119.1 . . ?
C30 C31 H31 119.1 . . ?
C31 C32 C33 119.7(5) . . ?
C31 C32 H32 120.1 . . ?
C33 C32 H32 120.1 . . ?
C32 C33 C34 119.5(5) . . ?
C32 C33 N6 120.3(5) . . ?
C34 C33 N6 120.1(5) . . ?
C33 C34 C35 120.5(5) . . ?
C33 C34 H34 119.8 . . ?
C35 C34 H34 119.8 . . ?
C34 C35 C30 120.0(5) . . ?
C34 C35 H35 120.0 . . ?
C30 C35 H35 120.0 . . ?
C41 C36 C37 117.7(7) . . ?
C41 C36 N6 121.0(6) . . ?
C37 C36 N6 121.3(6) . . ?
C36 C37 C38 119.8(7) . . ?
C36 C37 H37 120.1 . . ?
C38 C37 H37 120.1 . . ?
C39 C38 C37 122.5(8) . . ?
C39 C38 H38 118.8 . . ?
C37 C38 H38 118.8 . . ?
C38 C39 C40 118.1(8) . . ?
C38 C39 H39 120.9 . . ?
C40 C39 H39 120.9 . . ?
C41 C40 C39 120.0(9) . . ?
C41 C40 H40 120.0 . . ?
C39 C40 H40 120.0 . . ?
C36 C41 C40 121.9(8) . . ?
C36 C41 H41 119.1 . . ?
C40 C41 H41 119.1 . . ?
C43 C42 C47 119.0(6) . . ?
C43 C42 N6 118.5(5) . . ?
C47 C42 N6 122.5(6) . . ?
C42 C43 C44 120.3(6) . . ?
C42 C43 H43 119.9 . . ?
C44 C43 H43 119.9 . . ?
C45 C44 C43 121.2(7) . . ?
C45 C44 H44 119.4 . . ?
C43 C44 H44 119.4 . . ?
C46 C45 C44 118.3(7) . . ?
C46 C45 H45 120.9 . . ?
C44 C45 H45 120.9 . . ?
C45 C46 C47 121.8(7) . . ?
C45 C46 H46 119.1 . . ?
C47 C46 H46 119.1 . . ?
C42 C47 C46 119.3(7) . . ?
C42 C47 H47 120.3 . . ?
C46 C47 H47 120.3 . . ?
N8 C48 C49 120.8(5) . . ?
N8 C48 H48 119.6 . . ?
C49 C48 H48 119.6 . . ?
C50 C49 C54 117.3(5) . . ?
C50 C49 C48 123.2(5) . . ?
C54 C49 C48 119.1(5) . . ?
C51 C50 C49 121.8(5) . . ?
C51 C50 H50 119.1 . . ?
C49 C50 H50 119.1 . . ?
C50 C51 C52 120.3(5) . . ?
C50 C51 H51 119.8 . . ?
C52 C51 H51 119.8 . . ?
C53 C52 C51 117.8(5) . . ?
C53 C52 N9 121.3(5) . . ?
C51 C52 N9 120.9(5) . . ?
C54 C53 C52 121.1(5) . . ?
C54 C53 H53 119.5 . . ?
C52 C53 H53 119.5 . . ?
C53 C54 C49 121.4(5) . . ?
C53 C54 H54 119.3 . . ?
C49 C54 H54 119.3 . . ?
C60 C55 C56 118.8(6) . . ?
C60 C55 N9 121.7(6) . . ?
C56 C55 N9 119.4(6) . . ?
C57 C56 C55 119.9(7) . . ?
C57 C56 H56 120.1 . . ?
C55 C56 H56 120.1 . . ?
C58 C57 C56 120.7(8) . . ?
C58 C57 H57 119.7 . . ?
C56 C57 H57 119.7 . . ?
C57 C58 C59 119.1(8) . . ?
C57 C58 H58 120.5 . . ?
C59 C58 H58 120.5 . . ?
C60 C59 C58 121.2(8) . . ?
C60 C59 H59 119.4 . . ?
C58 C59 H59 119.4 . . ?
C59 C60 C55 120.3(7) . . ?
C59 C60 H60 119.8 . . ?
C55 C60 H60 119.8 . . ?
C62 C61 C66 120.0(7) . . ?
C62 C61 N9 119.9(8) . . ?
C66 C61 N9 120.1(7) . . ?
C61 C62 C63 119.8(10) . . ?
C61 C62 H62 120.1 . . ?
C63 C62 H62 120.1 . . ?
C64 C63 C62 119.2(11) . . ?
C64 C63 H63 120.4 . . ?
C62 C63 H63 120.4 . . ?
C63 C64 C65 121.2(11) . . ?
C63 C64 H64 119.4 . . ?
C65 C64 H64 119.4 . . ?
C66 C65 C64 119.6(13) . . ?
C66 C65 H65 120.2 . . ?
C64 C65 H65 120.2 . . ?
C65 C66 C61 120.2(10) . . ?
C65 C66 H66 119.9 . . ?
C61 C66 H66 119.9 . . ?

loop_
_geom_bond_atom_site_label_1
_geom_bond_atom_site_label_2
_geom_bond_distance
_geom_bond_site_symmetry_2
_geom_bond_publ_flag
S1 O4 1.493(4) . ?
S1 C68 1.750(6) . ?
S1 C67 1.764(6) . ?
C67 H67A 0.9600 . ?
C67 H67B 0.9600 . ?
C67 H67C 0.9600 . ?
C68 H68A 0.9600 . ?
C68 H68B 0.9600 . ?
C68 H68C 0.9600 . ?
O1 C1 1.228(5) . ?
O2 C8 1.225(5) . ?
O3 C9 1.222(5) . ?
N1 C1 1.343(5) . ?
N1 N2 1.381(5) . ?
N1 H1 0.8600 . ?
N2 C10 1.276(5) . ?
N3 C14 1.406(6) . ?
N3 C17 1.414(6) . ?
N3 C23 1.430(6) . ?
N4 C8 1.344(5) . ?
N4 N5 1.381(5) . ?
N4 H4 0.8600 . ?
N5 C29 1.269(5) . ?
N6 C36 1.421(7) . ?
N6 C42 1.423(7) . ?
N6 C33 1.439(6) . ?
N7 C9 1.347(5) . ?
N7 N8 1.374(5) . ?
N7 H7 0.8600 . ?
N8 C48 1.280(6) . ?
N9 C52 1.414(7) . ?
N9 C55 1.416(7) . ?
N9 C61 1.431(8) . ?
C1 C2 1.496(6) . ?
C2 C3 1.387(6) . ?
C2 C7 1.392(5) . ?
C3 C4 1.387(6) . ?
C3 H3 0.9300 . ?
C4 C5 1.380(5) . ?
C4 C9 1.490(6) . ?
C5 C6 1.392(6) . ?
C5 H5 0.9300 . ?
C6 C7 1.384(5) . ?
C6 C8 1.503(6) . ?
C7 H7A 0.9300 . ?
C10 C11 1.455(6) . ?
C10 H10 0.9300 . ?
C11 C16 1.383(6) . ?
C11 C12 1.385(6) . ?
C12 C13 1.382(6) . ?
C12 H12 0.9300 . ?
C13 C14 1.392(6) . ?
C13 H13 0.9300 . ?
C14 C15 1.375(7) . ?
C15 C16 1.385(6) . ?
C15 H15 0.9300 . ?
C16 H16 0.9300 . ?
C17 C22 1.374(6) . ?
C17 C18 1.392(7) . ?
C18 C19 1.367(7) . ?
C18 H18 0.9300 . ?
C19 C20 1.374(7) . ?
C19 H19 0.9300 . ?
C20 C21 1.371(7) . ?
C20 H20 0.9300 . ?
C21 C22 1.378(7) . ?
C21 H21 0.9300 . ?
C22 H22 0.9300 . ?
C23 C24 1.371(6) . ?
C23 C28 1.377(7) . ?
C24 C25 1.382(7) . ?
C24 H24 0.9300 . ?
C25 C26 1.361(8) . ?
C25 H25 0.9300 . ?
C26 C27 1.365(7) . ?
C26 H26 0.9300 . ?
C27 C28 1.382(7) . ?
C27 H27 0.9300 . ?
C28 H28 0.9300 . ?
C29 C30 1.454(6) . ?
C29 H29 0.9300 . ?
C30 C31 1.377(6) . ?
C30 C35 1.391(6) . ?
C31 C32 1.376(7) . ?
C31 H31 0.9300 . ?
C32 C33 1.377(7) . ?
C32 H32 0.9300 . ?
C33 C34 1.381(7) . ?
C34 C35 1.387(7) . ?
C34 H34 0.9300 . ?
C35 H35 0.9300 . ?
C36 C41 1.361(9) . ?
C36 C37 1.378(8) . ?
C37 C38 1.382(10) . ?
C37 H37 0.9300 . ?
C38 C39 1.333(11) . ?
C38 H38 0.9300 . ?
C39 C40 1.380(12) . ?
C39 H39 0.9300 . ?
C40 C41 1.375(10) . ?
C40 H40 0.9300 . ?
C41 H41 0.9300 . ?
C42 C43 1.368(8) . ?
C42 C47 1.377(8) . ?
C43 C44 1.382(8) . ?
C43 H43 0.9300 . ?
C44 C45 1.368(10) . ?
C44 H44 0.9300 . ?
C45 C46 1.351(10) . ?
C45 H45 0.9300 . ?
C46 C47 1.395(9) . ?
C46 H46 0.9300 . ?
C47 H47 0.9300 . ?
C48 C49 1.465(7) . ?
C48 H48 0.9300 . ?
C49 C50 1.386(7) . ?
C49 C54 1.393(7) . ?
C50 C51 1.381(7) . ?
C50 H50 0.9300 . ?
C51 C52 1.402(8) . ?
C51 H51 0.9300 . ?
C52 C53 1.387(8) . ?
C53 C54 1.378(7) . ?
C53 H53 0.9300 . ?
C54 H54 0.9300 . ?
C55 C60 1.376(8) . ?
C55 C56 1.379(9) . ?
C56 C57 1.377(10) . ?
C56 H56 0.9300 . ?
C57 C58 1.362(11) . ?
C57 H57 0.9300 . ?
C58 C59 1.364(11) . ?
C58 H58 0.9300 . ?
C59 C60 1.357(9) . ?
C59 H59 0.9300 . ?
C60 H60 0.9300 . ?
C61 C62 1.366(10) . ?
C61 C66 1.379(11) . ?
C62 C63 1.388(11) . ?
C62 H62 0.9300 . ?
C63 C64 1.353(15) . ?
C63 H63 0.9300 . ?
C64 C65 1.375(16) . ?
C64 H64 0.9300 . ?
C65 C66 1.355(12) . ?
C65 H65 0.9300 . ?
C66 H66 0.9300 . ?

loop_
_geom_torsion_atom_site_label_1
_geom_torsion_atom_site_label_2
_geom_torsion_atom_site_label_3
_geom_torsion_atom_site_label_4
_geom_torsion
_geom_torsion_site_symmetry_1
_geom_torsion_site_symmetry_2
_geom_torsion_site_symmetry_3
_geom_torsion_site_symmetry_4
_geom_torsion_publ_flag
C1 N1 N2 C10 176.9(4) . . . . ?
C8 N4 N5 C29 -174.0(4) . . . . ?
C9 N7 N8 C48 170.0(4) . . . . ?
N2 N1 C1 O1 2.0(7) . . . . ?
N2 N1 C1 C2 -176.5(4) . . . . ?
O1 C1 C2 C3 142.0(5) . . . . ?
N1 C1 C2 C3 -39.4(6) . . . . ?
O1 C1 C2 C7 -38.9(6) . . . . ?
N1 C1 C2 C7 139.7(4) . . . . ?
C7 C2 C3 C4 1.8(6) . . . . ?
C1 C2 C3 C4 -179.1(4) . . . . ?
C2 C3 C4 C5 -4.6(6) . . . . ?
C2 C3 C4 C9 180.0(4) . . . . ?
C3 C4 C5 C6 3.0(6) . . . . ?
C9 C4 C5 C6 178.3(4) . . . . ?
C4 C5 C6 C7 1.3(6) . . . . ?
C4 C5 C6 C8 -176.9(4) . . . . ?
C5 C6 C7 C2 -4.1(6) . . . . ?
C8 C6 C7 C2 174.2(4) . . . . ?
C3 C2 C7 C6 2.5(6) . . . . ?
C1 C2 C7 C6 -176.6(4) . . . . ?
N5 N4 C8 O2 -4.9(7) . . . . ?
N5 N4 C8 C6 172.5(3) . . . . ?
C7 C6 C8 O2 36.3(6) . . . . ?
C5 C6 C8 O2 -145.4(5) . . . . ?
C7 C6 C8 N4 -141.1(4) . . . . ?
C5 C6 C8 N4 37.1(6) . . . . ?
N8 N7 C9 O3 6.8(7) . . . . ?
N8 N7 C9 C4 -169.8(4) . . . . ?
C5 C4 C9 O3 -138.9(4) . . . . ?
C3 C4 C9 O3 36.4(6) . . . . ?
C5 C4 C9 N7 37.7(6) . . . . ?
C3 C4 C9 N7 -146.9(4) . . . . ?
N1 N2 C10 C11 -178.9(4) . . . . ?
N2 C10 C11 C16 -172.5(5) . . . . ?
N2 C10 C11 C12 7.7(8) . . . . ?
C16 C11 C12 C13 3.1(8) . . . . ?
C10 C11 C12 C13 -177.1(5) . . . . ?
C11 C12 C13 C14 -1.3(8) . . . . ?
C12 C13 C14 C15 -1.2(8) . . . . ?
C12 C13 C14 N3 178.6(5) . . . . ?
C17 N3 C14 C15 144.2(5) . . . . ?
C23 N3 C14 C15 -34.8(7) . . . . ?
C17 N3 C14 C13 -35.6(7) . . . . ?
C23 N3 C14 C13 145.4(5) . . . . ?
C13 C14 C15 C16 1.8(8) . . . . ?
N3 C14 C15 C16 -177.9(5) . . . . ?
C12 C11 C16 C15 -2.4(8) . . . . ?
C10 C11 C16 C15 177.8(5) . . . . ?
C14 C15 C16 C11 -0.1(8) . . . . ?
C14 N3 C17 C22 139.3(5) . . . . ?
C23 N3 C17 C22 -41.7(7) . . . . ?
C14 N3 C17 C18 -42.5(7) . . . . ?
C23 N3 C17 C18 136.5(5) . . . . ?
C22 C17 C18 C19 -1.3(8) . . . . ?
N3 C17 C18 C19 -179.6(5) . . . . ?
C17 C18 C19 C20 1.7(8) . . . . ?
C18 C19 C20 C21 -0.8(8) . . . . ?
C19 C20 C21 C22 -0.5(8) . . . . ?
C18 C17 C22 C21 0.0(8) . . . . ?
N3 C17 C22 C21 178.3(5) . . . . ?
C20 C21 C22 C17 0.9(8) . . . . ?
C14 N3 C23 C24 129.1(5) . . . . ?
C17 N3 C23 C24 -50.0(7) . . . . ?
C14 N3 C23 C28 -52.6(7) . . . . ?
C17 N3 C23 C28 128.4(5) . . . . ?
C28 C23 C24 C25 -2.0(8) . . . . ?
N3 C23 C24 C25 176.3(5) . . . . ?
C23 C24 C25 C26 1.2(8) . . . . ?
C24 C25 C26 C27 0.2(9) . . . . ?
C25 C26 C27 C28 -0.7(8) . . . . ?
C24 C23 C28 C27 1.5(7) . . . . ?
N3 C23 C28 C27 -176.8(5) . . . . ?
C26 C27 C28 C23 -0.2(8) . . . . ?
N4 N5 C29 C30 177.9(4) . . . . ?
N5 C29 C30 C31 171.1(5) . . . . ?
N5 C29 C30 C35 -10.2(7) . . . . ?
C35 C30 C31 C32 0.0(8) . . . . ?
C29 C30 C31 C32 178.7(5) . . . . ?
C30 C31 C32 C33 -0.7(8) . . . . ?
C31 C32 C33 C34 1.0(9) . . . . ?
C31 C32 C33 N6 -179.4(5) . . . . ?
C36 N6 C33 C32 103.7(6) . . . . ?
C42 N6 C33 C32 -66.0(7) . . . . ?
C36 N6 C33 C34 -76.7(7) . . . . ?
C42 N6 C33 C34 113.6(6) . . . . ?
C32 C33 C34 C35 -0.6(9) . . . . ?
N6 C33 C34 C35 179.8(5) . . . . ?
C33 C34 C35 C30 -0.2(8) . . . . ?
C31 C30 C35 C34 0.5(8) . . . . ?
C29 C30 C35 C34 -178.3(5) . . . . ?
C42 N6 C36 C41 143.0(7) . . . . ?
C33 N6 C36 C41 -25.9(9) . . . . ?
C42 N6 C36 C37 -38.9(9) . . . . ?
C33 N6 C36 C37 152.3(6) . . . . ?
C41 C36 C37 C38 -0.8(10) . . . . ?
N6 C36 C37 C38 -179.1(6) . . . . ?
C36 C37 C38 C39 2.5(13) . . . . ?
C37 C38 C39 C40 -3.4(15) . . . . ?
C38 C39 C40 C41 2.8(16) . . . . ?
C37 C36 C41 C40 0.3(12) . . . . ?
N6 C36 C41 C40 178.5(8) . . . . ?
C39 C40 C41 C36 -1.3(15) . . . . ?
C36 N6 C42 C43 163.9(6) . . . . ?
C33 N6 C42 C43 -27.3(8) . . . . ?
C36 N6 C42 C47 -16.6(9) . . . . ?
C33 N6 C42 C47 152.1(6) . . . . ?
C47 C42 C43 C44 -3.7(9) . . . . ?
N6 C42 C43 C44 175.7(6) . . . . ?
C42 C43 C44 C45 1.5(10) . . . . ?
C43 C44 C45 C46 1.6(11) . . . . ?
C44 C45 C46 C47 -2.4(12) . . . . ?
C43 C42 C47 C46 2.9(9) . . . . ?
N6 C42 C47 C46 -176.5(6) . . . . ?
C45 C46 C47 C42 0.2(11) . . . . ?
N7 N8 C48 C49 -173.5(4) . . . . ?
N8 C48 C49 C50 -24.9(8) . . . . ?
N8 C48 C49 C54 147.9(5) . . . . ?
C54 C49 C50 C51 -1.4(8) . . . . ?
C48 C49 C50 C51 171.6(5) . . . . ?
C49 C50 C51 C52 -2.2(9) . . . . ?
C50 C51 C52 C53 4.8(9) . . . . ?
C50 C51 C52 N9 -177.5(5) . . . . ?
C55 N9 C52 C53 -154.3(6) . . . . ?
C61 N9 C52 C53 17.8(9) . . . . ?
C55 N9 C52 C51 28.1(9) . . . . ?
C61 N9 C52 C51 -159.7(6) . . . . ?
C51 C52 C53 C54 -4.1(9) . . . . ?
N9 C52 C53 C54 178.3(6) . . . . ?
C52 C53 C54 C49 0.6(10) . . . . ?
C50 C49 C54 C53 2.2(9) . . . . ?
C48 C49 C54 C53 -171.1(5) . . . . ?
C52 N9 C55 C60 36.8(10) . . . . ?
C61 N9 C55 C60 -135.4(7) . . . . ?
C52 N9 C55 C56 -146.3(7) . . . . ?
C61 N9 C55 C56 41.5(10) . . . . ?
C60 C55 C56 C57 -1.4(13) . . . . ?
N9 C55 C56 C57 -178.5(8) . . . . ?
C55 C56 C57 C58 0.2(15) . . . . ?
C56 C57 C58 C59 0.2(17) . . . . ?
C57 C58 C59 C60 0.7(17) . . . . ?
C58 C59 C60 C55 -2.0(15) . . . . ?
C56 C55 C60 C59 2.4(12) . . . . ?
N9 C55 C60 C59 179.3(8) . . . . ?
C52 N9 C61 C62 64.9(9) . . . . ?
C55 N9 C61 C62 -122.6(8) . . . . ?
C52 N9 C61 C66 -118.5(8) . . . . ?
C55 N9 C61 C66 54.0(10) . . . . ?
C66 C61 C62 C63 1.6(13) . . . . ?
N9 C61 C62 C63 178.1(8) . . . . ?
C61 C62 C63 C64 -2.4(16) . . . . ?
C62 C63 C64 C65 1(2) . . . . ?
C63 C64 C65 C66 1(2) . . . . ?
C64 C65 C66 C61 -1.5(19) . . . . ?
C62 C61 C66 C65 0.4(15) . . . . ?
N9 C61 C66 C65 -176.2(9) . . . . ?
